data_2227466
loop_
_publ_author_name
'Okuda, Kensuke'
'Hirota, Takashi'
'Sasaki, Kenji'
'Ishida, Hiroyuki'

_publ_section_title
;
 7-Chloro-1,2-dihydrofuro[2,3-<i>c</i>]isoquinolin-5-amine
;
_journal_coeditor_code GK2312
_journal_issue 11
_journal_name_full 'Acta Crystallographica Section E'
_journal_page_first o2949
_journal_paper_doi 10.1107/S160053681004273X
_journal_volume 66
_journal_year 2010
_chemical_formula_moiety 'C11 H9 Cl N2 O '
_chemical_formula_sum 'C11 H9 Cl N2 O'
_chemical_formula_weight 220.66
_chemical_name_systematic
;
7-Chloro-1,2-dihydrofuro[2,3-<i>c</i>]isoquinolin-5-amine
;
_space_group_IT_number 33
_symmetry_cell_setting orthorhombic
_symmetry_space_group_name_Hall 'P 2c -2n'
_symmetry_space_group_name_H-M 'P n a 21'
_atom_sites_solution_hydrogens geom
_atom_sites_solution_primary direct
_atom_sites_solution_secondary difmap
_cell_angle_alpha 90.0000
_cell_angle_beta 90.0000
_cell_angle_gamma 90.0000
_cell_formula_units_Z 4
_cell_length_a 7.2948(6)
_cell_length_b 12.0703(11)
_cell_length_c 10.8869(8)
_cell_measurement_reflns_used 10138
_cell_measurement_temperature 200(2)
_cell_measurement_theta_max 30.0
_cell_measurement_theta_min 3.3
_cell_volume 958.60(14)
_computing_cell_refinement 'PROCESS-AUTO (Rigaku/MSC, 2004)'
_computing_data_collection 'PROCESS-AUTO (Rigaku/MSC, 2004)'
_computing_data_reduction 'CrystalStructure (Rigaku/MSC, 2004)'
_computing_molecular_graphics 'ORTEP-3 (Farrugia, 1997)'
_computing_publication_material 'CrystalStructure (Rigaku/MSC, 2004) and PLATON (Spek, 2009)'
_computing_structure_refinement 'SHELXL97 (Sheldrick, 2008)'
_computing_structure_solution 'SHELXS97 (Sheldrick, 2008)'
_diffrn_ambient_temperature 200(2)
_diffrn_detector_area_resol_mean 10.00
_diffrn_measured_fraction_theta_full 0.999
_diffrn_measured_fraction_theta_max 0.999
_diffrn_measurement_device_type 'Rigaku R-AXIS RAPID II'
_diffrn_measurement_method \w
_diffrn_radiation_type 'Mo K\a'
_diffrn_radiation_wavelength 0.71075
_diffrn_reflns_av_R_equivalents 0.016
_diffrn_reflns_limit_h_max 9
_diffrn_reflns_limit_h_min -10
_diffrn_reflns_limit_k_max 16
_diffrn_reflns_limit_k_min -16
_diffrn_reflns_limit_l_max 15
_diffrn_reflns_limit_l_min -15
_diffrn_reflns_number 11594
_diffrn_reflns_theta_full 29.97
_diffrn_reflns_theta_max 29.97
_exptl_absorpt_coefficient_mu 0.367
_exptl_absorpt_correction_T_max 0.971
_exptl_absorpt_correction_T_min 0.896
_exptl_absorpt_correction_type numerical
_exptl_absorpt_process_details
;
(<i>NUMABS</i>; Higashi, 1999)
;
_exptl_crystal_colour yellow
_exptl_crystal_density_diffrn 1.529
_exptl_crystal_density_method 'not measured'
_exptl_crystal_description platelet
_exptl_crystal_F_000 456.00
_exptl_crystal_size_max 0.40
_exptl_crystal_size_mid 0.25
_exptl_crystal_size_min 0.08
_refine_diff_density_max 0.423
_refine_diff_density_min -0.173
_refine_ls_abs_structure_details 'Flack (1983), 1311 Friedel pairs'
_refine_ls_abs_structure_Flack -0.02(5)
_refine_ls_extinction_method none
_refine_ls_goodness_of_fit_ref 1.113
_refine_ls_hydrogen_treatment mixed
_refine_ls_matrix_type full
_refine_ls_number_parameters 144
_refine_ls_number_reflns 2776
_refine_ls_number_restraints 1
_refine_ls_restrained_S_all 1.113
_refine_ls_R_factor_all 0.0352
_refine_ls_R_factor_gt 0.0309
_refine_ls_shift/su_max 0.001
_refine_ls_shift/su_mean 0.000
_refine_ls_structure_factor_coef Fsqd
_refine_ls_weighting_details 'calc w=1/[\s^2^(Fo^2^)+(0.0560P)^2^+0.0168P] where P=(Fo^2^+2Fc^2^)/3'
_refine_ls_weighting_scheme calc
_refine_ls_wR_factor_gt 0.0782
_refine_ls_wR_factor_ref 0.0828
_reflns_number_gt 2531
_reflns_number_total 2776
_reflns_threshold_expression I>2sigma(I)
_cod_data_source_file gk2312.cif
_cod_data_source_block I
_cod_original_formula_sum 'C11 H9 Cl N2 O '
_cod_database_code 2227466
_cod_database_fobs_code 2227466

loop_
_symmetry_equiv_pos_site_id
_symmetry_equiv_pos_as_xyz
1 +X,+Y,+Z
2 1/2-X,1/2+Y,1/2+Z
3 1/2+X,1/2-Y,+Z
4 -X,-Y,1/2+Z

loop_
_atom_site_type_symbol
_atom_site_label
_atom_site_fract_x
_atom_site_fract_y
_atom_site_fract_z
_atom_site_U_iso_or_equiv
_atom_site_adp_type
_atom_site_calc_flag
_atom_site_refinement_flags
_atom_site_occupancy
_atom_site_disorder_assembly
_atom_site_disorder_group
Cl Cl1 0.20651(5) 0.70539(3) 0.83910(3) 0.04205(11) Uani d . 1 . .
O O1 0.5523(2) 0.71804(10) 0.14408(11) 0.0454(3) Uani d . 1 . .
N N1 0.49290(17) 0.58990(10) 0.29743(12) 0.0364(3) Uani d . 1 . .
N N2 0.4320(3) 0.46639(12) 0.4512(2) 0.0522(4) Uani d . 1 . .
C C1 0.44057(18) 0.57365(11) 0.41337(13) 0.0328(3) Uani d . 1 . .
C C2 0.49833(18) 0.69629(12) 0.26182(13) 0.0317(3) Uani d . 1 . .
C C3 0.5446(2) 0.83764(15) 0.12840(14) 0.0431(3) Uani d . 1 . .
H H3A 0.4551 0.8569 0.0635 0.052 Uiso calc R 1 . .
H H3B 0.6664 0.8662 0.1037 0.052 Uiso calc R 1 . .
C C4 0.4862(2) 0.88976(13) 0.25161(14) 0.0375(3) Uani d . 1 . .
H H4A 0.5839 0.9376 0.2858 0.045 Uiso calc R 1 . .
H H4B 0.3720 0.9333 0.2430 0.045 Uiso calc R 1 . .
C C5 0.45715(16) 0.78864(9) 0.32871(13) 0.0267(2) Uani d . 1 . .
C C6 0.39999(16) 0.77295(10) 0.45094(12) 0.0239(2) Uani d . 1 . .
C C7 0.35257(17) 0.86096(10) 0.53113(12) 0.0279(2) Uani d . 1 . .
H H7 0.3619 0.9353 0.5030 0.033 Uiso calc R 1 . .
C C8 0.29337(17) 0.84059(12) 0.64864(12) 0.0302(3) Uani d . 1 . .
H H8 0.2602 0.9000 0.7013 0.036 Uiso calc R 1 . .
C C9 0.28264(17) 0.73061(12) 0.68982(13) 0.0297(3) Uani d . 1 . .
C C10 0.32916(18) 0.64268(11) 0.61666(12) 0.0297(3) Uani d . 1 . .
H H10 0.3215 0.5692 0.6474 0.036 Uiso calc R 1 . .
C C11 0.38839(17) 0.66225(10) 0.49559(12) 0.0258(2) Uani d . 1 . .
H H2A 0.430(3) 0.4520(19) 0.525(2) 0.054(6) Uiso d . 1 . .
H H2B 0.466(4) 0.418(2) 0.406(2) 0.069(8) Uiso d . 1 . .

loop_
_atom_site_aniso_label
_atom_site_aniso_U_11
_atom_site_aniso_U_22
_atom_site_aniso_U_33
_atom_site_aniso_U_12
_atom_site_aniso_U_13
_atom_site_aniso_U_23
Cl1 0.04108(18) 0.0588(2) 0.02626(15) 0.00458(13) 0.00713(15) 0.00747(16)
O1 0.0576(7) 0.0536(7) 0.0249(5) 0.0026(5) 0.0091(5) -0.0055(4)
N1 0.0402(6) 0.0329(6) 0.0361(6) 0.0028(4) 0.0018(5) -0.0093(5)
N2 0.0730(10) 0.0248(6) 0.0588(10) 0.0045(6) 0.0114(8) -0.0006(6)
C1 0.0332(6) 0.0269(6) 0.0382(7) 0.0012(5) -0.0001(5) -0.0036(5)
C2 0.0300(6) 0.0396(7) 0.0254(6) 0.0021(5) 0.0013(5) -0.0046(5)
C3 0.0492(8) 0.0533(9) 0.0267(6) 0.0020(7) 0.0044(6) 0.0073(6)
C4 0.0435(7) 0.0388(7) 0.0301(6) 0.0003(6) 0.0057(6) 0.0078(5)
C5 0.0249(5) 0.0298(5) 0.0254(6) 0.0010(4) 0.0018(5) 0.0003(5)
C6 0.0208(5) 0.0251(5) 0.0257(5) 0.0002(4) -0.0004(4) -0.0004(4)
C7 0.0291(5) 0.0253(6) 0.0292(6) 0.0010(4) 0.0021(5) 0.0003(4)
C8 0.0287(6) 0.0335(6) 0.0285(6) 0.0018(4) 0.0013(5) -0.0058(5)
C9 0.0244(6) 0.0420(7) 0.0227(5) 0.0000(5) 0.0015(4) 0.0028(5)
C10 0.0287(5) 0.0292(6) 0.0312(6) 0.0002(4) 0.0005(5) 0.0046(5)
C11 0.0247(5) 0.0260(5) 0.0268(5) 0.0001(4) -0.0016(4) 0.0006(5)

loop_
_atom_type_symbol
_atom_type_description
_atom_type_scat_dispersion_real
_atom_type_scat_dispersion_imag
_atom_type_scat_source
C C 0.0033 0.0016 'International Tables Vol C Tables 4.2.6.8 and 6.1.1.4'
H H 0.0000 0.0000 'International Tables Vol C Tables 4.2.6.8 and 6.1.1.4'
O O 0.0106 0.0060 'International Tables Vol C Tables 4.2.6.8 and 6.1.1.4'
N N 0.0061 0.0033 'International Tables Vol C Tables 4.2.6.8 and 6.1.1.4'
Cl Cl 0.1484 0.1585 'International Tables Vol C Tables 4.2.6.8 and 6.1.1.4'

loop_
_geom_angle_atom_site_label_1
_geom_angle_atom_site_label_2
_geom_angle_atom_site_label_3
_geom_angle_site_symmetry_1
_geom_angle_site_symmetry_3
_geom_angle
_geom_angle_publ_flag
C2 O1 C3 . . 106.83(11) ?
C1 N1 C2 . . 115.01(12) ?
C1 N2 H2A . . 119.8(17) ?
C1 N2 H2B . . 119.1(18) ?
H2A N2 H2B . . 117(2) ?
N1 C1 N2 . . 116.10(14) ?
N1 C1 C11 . . 123.56(12) ?
N2 C1 C11 . . 120.31(14) ?
N1 C2 C5 . . 128.38(14) ?
N1 C2 O1 . . 117.60(12) ?
C5 C2 O1 . . 114.02(13) ?
O1 C3 C4 . . 108.27(11) ?
O1 C3 H3A . . 110.0 ?
C4 C3 H3A . . 110.0 ?
O1 C3 H3B . . 110.0 ?
C4 C3 H3B . . 110.0 ?
H3A C3 H3B . . 108.4 ?
C5 C4 C3 . . 101.21(12) ?
C5 C4 H4A . . 111.5 ?
C3 C4 H4A . . 111.5 ?
C5 C4 H4B . . 111.5 ?
C3 C4 H4B . . 111.5 ?
H4A C4 H4B . . 109.3 ?
C2 C5 C6 . . 117.37(12) ?
C2 C5 C4 . . 109.61(13) ?
C6 C5 C4 . . 133.01(12) ?
C5 C6 C7 . . 123.62(11) ?
C5 C6 C11 . . 117.81(11) ?
C7 C6 C11 . . 118.57(11) ?
C8 C7 C6 . . 121.09(11) ?
C8 C7 H7 . . 119.5 ?
C6 C7 H7 . . 119.5 ?
C7 C8 C9 . . 119.00(12) ?
C7 C8 H8 . . 120.5 ?
C9 C8 H8 . . 120.5 ?
C10 C9 C8 . . 122.23(13) ?
C10 C9 Cl1 . . 119.05(11) ?
C8 C9 Cl1 . . 118.72(11) ?
C9 C10 C11 . . 119.39(12) ?
C9 C10 H10 . . 120.3 ?
C11 C10 H10 . . 120.3 ?
C10 C11 C6 . . 119.69(11) ?
C10 C11 C1 . . 122.46(11) ?
C6 C11 C1 . . 117.84(12) ?

loop_
_geom_bond_atom_site_label_1
_geom_bond_atom_site_label_2
_geom_bond_site_symmetry_2
_geom_bond_distance
_geom_bond_publ_flag
Cl1 C9 . 1.7442(14) ?
O1 C2 . 1.3664(19) ?
O1 C3 . 1.455(2) ?
N1 C1 . 1.3332(19) ?
N1 C2 . 1.3420(19) ?
N2 C1 . 1.3599(19) ?
N2 H2A . 0.82(3) ?
N2 H2B . 0.80(3) ?
C1 C11 . 1.4457(18) ?
C2 C5 . 1.3649(18) ?
C3 C4 . 1.542(2) ?
C3 H3A . 0.9900 ?
C3 H3B . 0.9900 ?
C4 C5 . 1.4964(19) ?
C4 H4A . 0.9900 ?
C4 H4B . 0.9900 ?
C5 C6 . 1.4074(19) ?
C6 C7 . 1.4178(16) ?
C6 C11 . 1.4244(17) ?
C7 C8 . 1.3725(19) ?
C7 H7 . 0.9500 ?
C8 C9 . 1.403(2) ?
C8 H8 . 0.9500 ?
C9 C10 . 1.370(2) ?
C10 C11 . 1.4070(18) ?
C10 H10 . 0.9500 ?

loop_
_geom_hbond_atom_site_label_D
_geom_hbond_atom_site_label_H
_geom_hbond_atom_site_label_A
_geom_hbond_site_symmetry_A
_geom_hbond_distance_DH
_geom_hbond_distance_HA
_geom_hbond_distance_DA
_geom_hbond_angle_DHA
N2 H2A O1 4_665 0.82(2) 2.43(2) 3.062(2) 134(2)

loop_
_geom_torsion_atom_site_label_1
_geom_torsion_atom_site_label_2
_geom_torsion_atom_site_label_3
_geom_torsion_atom_site_label_4
_geom_torsion_site_symmetry_1
_geom_torsion_site_symmetry_2
_geom_torsion_site_symmetry_3
_geom_torsion_site_symmetry_4
_geom_torsion
_geom_torsion_publ_flag
C2 N1 C1 N2 . . . . 179.28(16) ?
C2 N1 C1 C11 . . . . 1.50(19) ?
C1 N1 C2 C5 . . . . -0.1(2) ?
C1 N1 C2 O1 . . . . 179.54(13) ?
C3 O1 C2 N1 . . . . 179.39(14) ?
C3 O1 C2 C5 . . . . -0.90(17) ?
C2 O1 C3 C4 . . . . 2.07(17) ?
O1 C3 C4 C5 . . . . -2.34(17) ?
N1 C2 C5 C6 . . . . -0.5(2) ?
O1 C2 C5 C6 . . . . 179.87(11) ?
N1 C2 C5 C4 . . . . 178.97(15) ?
O1 C2 C5 C4 . . . . -0.69(17) ?
C3 C4 C5 C2 . . . . 1.84(16) ?
C3 C4 C5 C6 . . . . -178.84(13) ?
C2 C5 C6 C7 . . . . -179.90(12) ?
C4 C5 C6 C7 . . . . 0.8(2) ?
C2 C5 C6 C11 . . . . -0.32(17) ?
C4 C5 C6 C11 . . . . -179.60(14) ?
C5 C6 C7 C8 . . . . 178.39(12) ?
C11 C6 C7 C8 . . . . -1.19(18) ?
C6 C7 C8 C9 . . . . 0.94(19) ?
C7 C8 C9 C10 . . . . 0.0(2) ?
C7 C8 C9 Cl1 . . . . -179.77(10) ?
C8 C9 C10 C11 . . . . -0.57(19) ?
Cl1 C9 C10 C11 . . . . 179.17(10) ?
C9 C10 C11 C6 . . . . 0.29(18) ?
C9 C10 C11 C1 . . . . 179.68(12) ?
C5 C6 C11 C10 . . . . -179.03(11) ?
C7 C6 C11 C10 . . . . 0.57(17) ?
C5 C6 C11 C1 . . . . 1.54(16) ?
C7 C6 C11 C1 . . . . -178.85(11) ?
N1 C1 C11 C10 . . . . 178.34(13) ?
N2 C1 C11 C10 . . . . 0.6(2) ?
N1 C1 C11 C6 . . . . -2.26(18) ?
N2 C1 C11 C6 . . . . -179.95(15) ?

loop_
_cod_related_entry_id
_cod_related_entry_database
_cod_related_entry_code
1 ChemSpider 30656228
